data_7711167
loop_
_publ_author_name
'Miao, linkun'
'Yeganeh, Amir'
'Yeung, Jason'
'Stephan, Douglas W.'

_publ_section_title
;
 Reactions of A Lewis acidic methylene phosphonium cationic adduct with
 olefins
;
_journal_name_full 'Dalton Transactions'
_journal_paper_doi 10.1039/D2DT02855G
_journal_year 2022
_chemical_formula_moiety 'C30 H32 P2, 2(C F3 O3 S)'
_chemical_formula_sum 'C32 H32 F6 O6 P2 S2'
_chemical_formula_weight 752.63
_space_group_crystal_system monoclinic
_space_group_IT_number 14
_space_group_name_Hall '-P 2yn'
_space_group_name_H-M_alt 'P 1 21/n 1'
_atom_sites_solution_hydrogens mixed
_audit_creation_date 2022-07-17
_audit_creation_method
;
Olex2 1.3
(compiled 2020.11.12 svn.r5f609507 for OlexSys, GUI svn.r6408)
;
_audit_update_record
;
2022-07-31 deposited with the CCDC.	2022-09-05 downloaded from the CCDC.
;
_cell_angle_alpha 90
_cell_angle_beta 105.509(4)
_cell_angle_gamma 90
_cell_formula_units_Z 4
_cell_length_a 12.8075(11)
_cell_length_b 19.1511(15)
_cell_length_c 15.4157(10)
_cell_measurement_reflns_used 6816
_cell_measurement_temperature 150.02
_cell_measurement_theta_max 26.38
_cell_measurement_theta_min 3.30
_cell_volume 3643.5(5)
_computing_molecular_graphics 'Olex2 1.3 (Dolomanov et al., 2009)'
_computing_publication_material 'Olex2 1.3 (Dolomanov et al., 2009)'
_computing_structure_refinement 'XL  (Sheldrick, 2008)'
_computing_structure_solution 'SHELXT 2014/5 (Sheldrick, 2014)'
_diffrn_ambient_temperature 150.02
_diffrn_measured_fraction_theta_full 0.995
_diffrn_measured_fraction_theta_max 0.995
_diffrn_measurement_device_type 'Bruker APEX-II CCD'
_diffrn_measurement_method '\f and \w scans'
_diffrn_radiation_type MoK\a
_diffrn_radiation_wavelength 0.71073
_diffrn_reflns_av_R_equivalents 0.1257
_diffrn_reflns_av_unetI/netI 0.0861
_diffrn_reflns_Laue_measured_fraction_full 0.995
_diffrn_reflns_Laue_measured_fraction_max 0.995
_diffrn_reflns_limit_h_max 15
_diffrn_reflns_limit_h_min -15
_diffrn_reflns_limit_k_max 22
_diffrn_reflns_limit_k_min -22
_diffrn_reflns_limit_l_max 18
_diffrn_reflns_limit_l_min -18
_diffrn_reflns_number 54913
_diffrn_reflns_point_group_measured_fraction_full 0.995
_diffrn_reflns_point_group_measured_fraction_max 0.995
_diffrn_reflns_theta_full 24.999
_diffrn_reflns_theta_max 24.999
_diffrn_reflns_theta_min 2.742
_diffrn_source_current 0.0
_diffrn_source_power 0.0
_diffrn_source_voltage 0.0
_diffrn_standards_number 0
_exptl_absorpt_coefficient_mu 0.305
_exptl_absorpt_correction_T_max 0.7454
_exptl_absorpt_correction_T_min 0.6633
_exptl_absorpt_correction_type none
_exptl_absorpt_process_details
;
SADABS-2016/2 (Bruker,2016/2) was used for absorption correction.
wR2(int) was 0.1178 before and 0.0676 after correction.
The Ratio of minimum to maximum transmission is 0.8899.
The \l/2 correction factor is Not present.
;
_exptl_crystal_density_diffrn 1.372
_exptl_crystal_description shard
_exptl_crystal_F_000 1552
_exptl_crystal_size_max 0.06
_exptl_crystal_size_mid 0.02
_exptl_crystal_size_min 0.01
_refine_diff_density_max 1.879
_refine_diff_density_min -0.553
_refine_diff_density_rms 0.085
_refine_ls_extinction_method none
_refine_ls_goodness_of_fit_ref 1.031
_refine_ls_hydrogen_treatment mixed
_refine_ls_matrix_type full
_refine_ls_number_parameters 443
_refine_ls_number_reflns 6388
_refine_ls_number_restraints 0
_refine_ls_restrained_S_all 1.031
_refine_ls_R_factor_all 0.1238
_refine_ls_R_factor_gt 0.0687
_refine_ls_shift/su_max 0.000
_refine_ls_shift/su_mean 0.000
_refine_ls_structure_factor_coef Fsqd
_refine_ls_weighting_details 'w=1/[\s^2^(Fo^2^)+(0.0793P)^2^+7.8922P] where P=(Fo^2^+2Fc^2^)/3'
_refine_ls_weighting_scheme calc
_refine_ls_wR_factor_gt 0.1570
_refine_ls_wR_factor_ref 0.1868
_reflns_Friedel_coverage 0.000
_reflns_number_gt 4028
_reflns_number_total 6388
_reflns_threshold_expression 'I > 2\s(I)'
_cod_data_source_file d2dt02855g2.cif
_cod_data_source_block fin_a_CCDC2
_cod_original_cell_volume 3643.4(5)
_cod_database_code 7711167
_shelx_shelxl_version_number 2018/3
_shelx_space_group_comment
;
The symmetry employed for this shelxl refinement is uniquely defined
by the following loop, which should always be used as a source of
symmetry information in preference to the above space-group names.
They are only intended as comments.
;
_shelx_estimated_absorpt_t_max 0.997
_shelx_estimated_absorpt_t_min 0.982
_olex2_refinement_description
;
1. Fixed Uiso
 At 1.2 times of:
  All C(H) groups, All C(H,H) groups
 At 1.5 times of:
  All C(H,H,H) groups
2.a Secondary CH2 refined with riding coordinates:
 C14(H14A,H14B), C15(H15A,H15B)
2.b Aromatic/amide H refined with riding coordinates:
 C30(H30), C29(H29), C2(H2), C26(H26), C8(H8), C28(H28), C27(H27), C12(H12),
 C3(H3), C6(H6), C4(H4), C11(H11), C10(H10), C24(H24), C9(H9), C5(H5), C23(H23),
  C20(H20), C22(H22), C21(H21)
2.c Idealised Me refined as rotating group:
 C13(H13A,H13B,H13C), C18(H18A,H18B,H18C)
;
_olex2_submission_special_instructions 'No special instructions were received'

loop_
_space_group_symop_operation_xyz
'x, y, z'
'-x+1/2, y+1/2, -z+1/2'
'-x, -y, -z'
'x-1/2, -y-1/2, z-1/2'

loop_
_atom_site_label
_atom_site_type_symbol
_atom_site_fract_x
_atom_site_fract_y
_atom_site_fract_z
_atom_site_U_iso_or_equiv
_atom_site_adp_type
_atom_site_occupancy
_atom_site_site_symmetry_order
_atom_site_calc_flag
_atom_site_refinement_flags_posn
_atom_site_refinement_flags_adp
_atom_site_refinement_flags_occupancy
_atom_site_disorder_assembly
_atom_site_disorder_group
P1 P 0.42769(9) 0.13686(6) 0.52392(7) 0.0198(3) Uani 1 1 d . . . . .
P2 P 0.58685(10) 0.26574(6) 0.53725(7) 0.0221(3) Uani 1 1 d . . . . .
S2 S 0.25224(11) 0.36918(7) 0.35976(8) 0.0330(3) Uani 1 1 d . . . . .
S1 S -0.16552(11) 0.59920(7) 0.15721(8) 0.0352(3) Uani 1 1 d . . . . .
F5 F 0.1972(3) 0.38746(19) 0.50912(19) 0.0569(9) Uani 1 1 d . . . . .
O4 O 0.2845(3) 0.29908(18) 0.3881(2) 0.0401(9) Uani 1 1 d . . . . .
O5 O 0.1918(3) 0.37475(19) 0.2666(2) 0.0442(10) Uani 1 1 d . . . . .
O6 O 0.3341(3) 0.4211(2) 0.3911(2) 0.0475(10) Uani 1 1 d . . . . .
F6 F 0.0724(3) 0.3427(3) 0.4034(3) 0.0831(13) Uani 1 1 d . . . . .
O3 O -0.1092(4) 0.6637(2) 0.1742(3) 0.0634(13) Uani 1 1 d . . . . .
C13 C 0.5315(4) 0.0780(2) 0.5798(3) 0.0259(11) Uani 1 1 d . . . . .
H13A H 0.498671 0.037004 0.599959 0.039 Uiso 1 1 calc R U . . .
H13B H 0.579591 0.101323 0.631922 0.039 Uiso 1 1 calc R U . . .
H13C H 0.573279 0.063348 0.538185 0.039 Uiso 1 1 calc R U . . .
F4 F 0.1112(4) 0.4514(2) 0.4009(3) 0.0948(15) Uani 1 1 d . . . . .
O2 O -0.1272(4) 0.5568(2) 0.0961(3) 0.0638(13) Uani 1 1 d . . . . .
C1 C 0.3341(4) 0.0926(2) 0.4329(3) 0.0240(10) Uani 1 1 d . . . . .
F2 F -0.1416(4) 0.5908(3) 0.3292(3) 0.1072(17) Uani 1 1 d . . . . .
C30 C 0.6081(4) 0.2859(2) 0.7200(3) 0.0291(11) Uani 1 1 d . . . . .
H30 H 0.673019 0.259388 0.731284 0.035 Uiso 1 1 calc R U . . .
C7 C 0.3555(4) 0.1695(2) 0.5997(3) 0.0217(10) Uani 1 1 d . . . . .
C25 C 0.5487(4) 0.2992(2) 0.6326(3) 0.0214(10) Uani 1 1 d . . . . .
C14 C 0.4828(4) 0.2079(2) 0.4730(3) 0.0209(10) Uani 1 1 d . . . . .
H14A H 0.420830 0.237821 0.442275 0.025 Uiso 1 1 calc R U . . .
H14B H 0.511477 0.187215 0.425193 0.025 Uiso 1 1 calc R U . . .
C29 C 0.5720(4) 0.3118(3) 0.7912(3) 0.0360(13) Uani 1 1 d . . . . .
H29 H 0.613265 0.303402 0.851387 0.043 Uiso 1 1 calc R U . . .
C2 C 0.3480(4) 0.0915(3) 0.3465(3) 0.0310(12) Uani 1 1 d . . . . .
H2 H 0.404847 0.117453 0.332926 0.037 Uiso 1 1 calc R U . . .
C26 C 0.4533(4) 0.3376(3) 0.6171(3) 0.0314(12) Uani 1 1 d . . . . .
H26 H 0.412711 0.347489 0.557131 0.038 Uiso 1 1 calc R U . . .
C8 C 0.2606(4) 0.2075(3) 0.5654(3) 0.0345(12) Uani 1 1 d . . . . .
H8 H 0.234624 0.215031 0.502327 0.041 Uiso 1 1 calc R U . . .
C28 C 0.4785(4) 0.3489(3) 0.7756(3) 0.0355(13) Uani 1 1 d . . . . .
H28 H 0.454733 0.366368 0.824785 0.043 Uiso 1 1 calc R U . . .
C16 C 0.8154(4) 0.2592(3) 0.5893(4) 0.0380(13) Uani 1 1 d . . . . .
C19 C 0.5907(4) 0.3373(2) 0.4625(3) 0.0276(11) Uani 1 1 d . . . . .
C27 C 0.4176(4) 0.3613(3) 0.6883(3) 0.0344(12) Uani 1 1 d . . . . .
H27 H 0.351163 0.386137 0.677623 0.041 Uiso 1 1 calc R U . . .
C12 C 0.3929(4) 0.1582(3) 0.6913(3) 0.0337(12) Uani 1 1 d . . . . .
H12 H 0.457205 0.131995 0.714993 0.040 Uiso 1 1 calc R U . . .
C3 C 0.2777(4) 0.0517(3) 0.2800(3) 0.0409(14) Uani 1 1 d . . . . .
H3 H 0.287029 0.050416 0.220934 0.049 Uiso 1 1 calc R U . . .
C6 C 0.2511(4) 0.0546(3) 0.4523(3) 0.0351(12) Uani 1 1 d . . . . .
H6 H 0.241397 0.055166 0.511262 0.042 Uiso 1 1 calc R U . . .
C4 C 0.1952(5) 0.0146(3) 0.2993(4) 0.0471(15) Uani 1 1 d . . . . .
H4 H 0.146948 -0.011843 0.253560 0.057 Uiso 1 1 calc R U . . .
C15 C 0.7121(4) 0.2171(3) 0.5684(3) 0.0307(12) Uani 1 1 d . . . . .
H15A H 0.712251 0.188371 0.621810 0.037 Uiso 1 1 calc R U . . .
H15B H 0.712915 0.184567 0.518600 0.037 Uiso 1 1 calc R U . . .
C11 C 0.3357(5) 0.1854(3) 0.7484(3) 0.0469(15) Uani 1 1 d . . . . .
H11 H 0.361193 0.178063 0.811471 0.056 Uiso 1 1 calc R U . . .
C10 C 0.2429(5) 0.2226(3) 0.7143(4) 0.0432(14) Uani 1 1 d . . . . .
H10 H 0.204274 0.240920 0.753928 0.052 Uiso 1 1 calc R U . . .
C24 C 0.5708(4) 0.3263(3) 0.3709(3) 0.0348(12) Uani 1 1 d . . . . .
H24 H 0.554741 0.280772 0.346578 0.042 Uiso 1 1 calc R U . . .
C9 C 0.2045(4) 0.2341(3) 0.6222(4) 0.0409(13) Uani 1 1 d . . . . .
H9 H 0.139888 0.260120 0.598916 0.049 Uiso 1 1 calc R U . . .
C5 C 0.1824(5) 0.0156(3) 0.3849(4) 0.0477(15) Uani 1 1 d . . . . .
H5 H 0.125677 -0.010763 0.398079 0.057 Uiso 1 1 calc R U . . .
C23 C 0.5744(5) 0.3824(3) 0.3148(3) 0.0442(15) Uani 1 1 d . . . . .
H23 H 0.560146 0.375447 0.251664 0.053 Uiso 1 1 calc R U . . .
C20 C 0.6134(5) 0.4039(3) 0.4978(4) 0.0435(14) Uani 1 1 d . . . . .
H20 H 0.626346 0.411451 0.560726 0.052 Uiso 1 1 calc R U . . .
O1 O -0.2790(4) 0.6032(4) 0.1426(4) 0.104(2) Uani 1 1 d . . . . .
C22 C 0.5985(5) 0.4477(3) 0.3504(4) 0.0522(16) Uani 1 1 d . . . . .
H22 H 0.602346 0.485656 0.311632 0.063 Uiso 1 1 calc R U . . .
C21 C 0.6171(5) 0.4595(3) 0.4409(4) 0.0530(16) Uani 1 1 d . . . . .
H21 H 0.632479 0.505252 0.464523 0.064 Uiso 1 1 calc R U . . .
F3 F -0.0153(5) 0.5459(4) 0.2841(3) 0.151(3) Uani 1 1 d . . . . .
C17 C 0.8719(6) 0.2704(4) 0.6730(5) 0.065(2) Uani 1 1 d . . . . .
F1 F -0.1642(7) 0.4948(3) 0.2639(5) 0.176(3) Uani 1 1 d . . . . .
C32 C 0.1532(5) 0.3888(3) 0.4209(4) 0.0473(15) Uani 1 1 d . . . . .
C18 C 0.8540(5) 0.2821(5) 0.5101(5) 0.085(3) Uani 1 1 d . . . . .
H18A H 0.862548 0.241158 0.474484 0.127 Uiso 1 1 calc R U . . .
H18B H 0.923778 0.306038 0.531419 0.127 Uiso 1 1 calc R U . . .
H18C H 0.800800 0.314010 0.472696 0.127 Uiso 1 1 calc R U . . .
C31 C -0.1204(7) 0.5548(4) 0.2638(5) 0.068(2) Uani 1 1 d . . . . .
H17A H 0.939(5) 0.295(3) 0.679(4) 0.055(17) Uiso 1 1 d . . . . .
H17B H 0.844(6) 0.251(4) 0.719(5) 0.09(3) Uiso 1 1 d . . . . .

loop_
_atom_site_aniso_label
_atom_site_aniso_U_11
_atom_site_aniso_U_22
_atom_site_aniso_U_33
_atom_site_aniso_U_23
_atom_site_aniso_U_13
_atom_site_aniso_U_12
P1 0.0240(7) 0.0183(6) 0.0164(6) -0.0014(5) 0.0040(5) -0.0007(5)
P2 0.0249(7) 0.0211(6) 0.0196(6) -0.0016(5) 0.0046(5) -0.0016(5)
S2 0.0386(8) 0.0343(7) 0.0207(6) 0.0039(5) -0.0013(5) 0.0015(6)
S1 0.0332(7) 0.0415(8) 0.0347(7) -0.0038(6) 0.0154(6) 0.0052(6)
F5 0.063(2) 0.079(3) 0.0294(17) 0.0001(16) 0.0132(15) 0.0116(19)
O4 0.048(2) 0.036(2) 0.0335(19) 0.0082(16) 0.0057(17) 0.0112(18)
O5 0.057(3) 0.044(2) 0.0213(18) 0.0054(15) -0.0065(16) 0.0010(19)
O6 0.051(2) 0.051(2) 0.035(2) -0.0055(18) 0.0022(18) -0.015(2)
F6 0.044(2) 0.129(4) 0.080(3) -0.022(3) 0.022(2) -0.019(2)
O3 0.104(4) 0.029(2) 0.076(3) -0.002(2) 0.056(3) -0.011(2)
C13 0.029(3) 0.020(2) 0.026(2) -0.001(2) 0.004(2) -0.001(2)
F4 0.109(4) 0.094(3) 0.086(3) 0.024(2) 0.032(3) 0.070(3)
O2 0.066(3) 0.081(3) 0.051(2) -0.035(2) 0.026(2) 0.001(2)
C1 0.021(2) 0.022(3) 0.025(2) -0.0043(19) 0.0001(19) 0.004(2)
F2 0.139(4) 0.151(4) 0.048(2) 0.025(3) 0.055(3) 0.048(4)
C30 0.030(3) 0.031(3) 0.025(2) 0.001(2) 0.005(2) 0.006(2)
C7 0.026(3) 0.017(2) 0.024(2) -0.0030(19) 0.011(2) -0.003(2)
C25 0.024(3) 0.018(2) 0.023(2) -0.0028(19) 0.0071(19) -0.005(2)
C14 0.025(3) 0.021(2) 0.016(2) 0.0004(18) 0.0044(19) 0.001(2)
C29 0.042(3) 0.041(3) 0.024(3) -0.001(2) 0.008(2) -0.001(3)
C2 0.028(3) 0.035(3) 0.027(3) -0.007(2) 0.004(2) -0.001(2)
C26 0.034(3) 0.031(3) 0.026(3) -0.004(2) 0.002(2) 0.004(2)
C8 0.039(3) 0.032(3) 0.035(3) 0.002(2) 0.014(2) 0.007(2)
C28 0.036(3) 0.040(3) 0.034(3) -0.014(2) 0.015(2) -0.009(3)
C16 0.026(3) 0.040(3) 0.047(3) 0.002(3) 0.009(2) 0.003(2)
C19 0.029(3) 0.020(3) 0.032(3) 0.001(2) 0.006(2) -0.003(2)
C27 0.029(3) 0.032(3) 0.042(3) -0.007(2) 0.009(2) 0.007(2)
C12 0.035(3) 0.043(3) 0.026(3) 0.000(2) 0.013(2) 0.001(2)
C3 0.038(3) 0.052(4) 0.026(3) -0.015(2) -0.005(2) 0.007(3)
C6 0.034(3) 0.034(3) 0.037(3) -0.004(2) 0.008(2) -0.011(2)
C4 0.033(3) 0.043(3) 0.054(4) -0.023(3) -0.008(3) 0.000(3)
C15 0.031(3) 0.033(3) 0.027(3) -0.005(2) 0.007(2) 0.003(2)
C11 0.053(4) 0.067(4) 0.027(3) -0.006(3) 0.020(3) 0.002(3)
C10 0.052(4) 0.036(3) 0.054(4) -0.012(3) 0.035(3) -0.006(3)
C24 0.054(4) 0.024(3) 0.029(3) 0.000(2) 0.015(2) -0.001(2)
C9 0.038(3) 0.038(3) 0.052(3) 0.001(3) 0.022(3) 0.007(3)
C5 0.035(3) 0.046(4) 0.058(4) -0.009(3) 0.006(3) -0.016(3)
C23 0.069(4) 0.037(3) 0.029(3) 0.006(2) 0.017(3) 0.003(3)
C20 0.059(4) 0.034(3) 0.035(3) -0.004(2) 0.008(3) -0.017(3)
O1 0.032(3) 0.194(6) 0.088(4) -0.009(4) 0.021(2) 0.015(3)
C22 0.079(5) 0.027(3) 0.054(4) 0.012(3) 0.024(3) -0.006(3)
C21 0.080(5) 0.029(3) 0.051(4) -0.005(3) 0.020(3) -0.019(3)
F3 0.127(5) 0.247(7) 0.095(3) 0.107(4) 0.057(3) 0.119(5)
C17 0.035(4) 0.099(6) 0.058(4) -0.020(4) 0.009(3) -0.025(4)
F1 0.296(9) 0.054(3) 0.243(7) 0.048(4) 0.185(7) 0.000(4)
C32 0.044(4) 0.053(4) 0.039(3) 0.004(3) 0.002(3) 0.010(3)
C18 0.037(4) 0.148(8) 0.073(5) 0.035(5) 0.022(3) -0.005(4)
C31 0.082(6) 0.063(5) 0.075(5) 0.025(4) 0.049(4) 0.028(4)

loop_
_atom_type_symbol
_atom_type_description
_atom_type_scat_dispersion_real
_atom_type_scat_dispersion_imag
_atom_type_scat_source
C C 0.0033 0.0016 'International Tables Vol C Tables 4.2.6.8 and 6.1.1.4'
H H 0.0000 0.0000 'International Tables Vol C Tables 4.2.6.8 and 6.1.1.4'
F F 0.0171 0.0103 'International Tables Vol C Tables 4.2.6.8 and 6.1.1.4'
O O 0.0106 0.0060 'International Tables Vol C Tables 4.2.6.8 and 6.1.1.4'
P P 0.1023 0.0942 'International Tables Vol C Tables 4.2.6.8 and 6.1.1.4'
S S 0.1246 0.1234 'International Tables Vol C Tables 4.2.6.8 and 6.1.1.4'

loop_
_geom_angle_atom_site_label_1
_geom_angle_atom_site_label_2
_geom_angle_atom_site_label_3
_geom_angle
_geom_angle_site_symmetry_1
_geom_angle_site_symmetry_3
_geom_angle_publ_flag
C13 P1 C1 109.6(2) . . ?
C13 P1 C7 110.9(2) . . ?
C13 P1 C14 111.1(2) . . ?
C1 P1 C14 105.8(2) . . ?
C7 P1 C1 108.8(2) . . ?
C7 P1 C14 110.5(2) . . ?
C25 P2 C14 110.3(2) . . ?
C25 P2 C19 108.3(2) . . ?
C25 P2 C15 112.7(2) . . ?
C19 P2 C14 104.9(2) . . ?
C19 P2 C15 112.9(2) . . ?
C15 P2 C14 107.5(2) . . ?
O4 S2 O5 113.9(2) . . ?
O4 S2 C32 102.7(2) . . ?
O5 S2 C32 103.8(2) . . ?
O6 S2 O4 114.9(2) . . ?
O6 S2 O5 115.7(2) . . ?
O6 S2 C32 103.4(3) . . ?
O3 S1 O2 111.7(3) . . ?
O3 S1 C31 102.7(3) . . ?
O2 S1 C31 104.5(3) . . ?
O1 S1 O3 115.6(4) . . ?
O1 S1 O2 116.5(3) . . ?
O1 S1 C31 103.7(4) . . ?
P1 C13 H13A 109.5 . . ?
P1 C13 H13B 109.5 . . ?
P1 C13 H13C 109.5 . . ?
H13A C13 H13B 109.5 . . ?
H13A C13 H13C 109.5 . . ?
H13B C13 H13C 109.5 . . ?
C2 C1 P1 121.7(4) . . ?
C6 C1 P1 118.0(3) . . ?
C6 C1 C2 120.1(4) . . ?
C25 C30 H30 120.3 . . ?
C25 C30 C29 119.4(4) . . ?
C29 C30 H30 120.3 . . ?
C8 C7 P1 119.1(3) . . ?
C12 C7 P1 121.0(4) . . ?
C12 C7 C8 119.9(4) . . ?
C30 C25 P2 122.3(4) . . ?
C30 C25 C26 119.6(4) . . ?
C26 C25 P2 118.0(3) . . ?
P1 C14 P2 122.6(2) . . ?
P1 C14 H14A 106.7 . . ?
P1 C14 H14B 106.7 . . ?
P2 C14 H14A 106.7 . . ?
P2 C14 H14B 106.7 . . ?
H14A C14 H14B 106.6 . . ?
C30 C29 H29 119.7 . . ?
C28 C29 C30 120.6(5) . . ?
C28 C29 H29 119.7 . . ?
C1 C2 H2 120.4 . . ?
C1 C2 C3 119.3(5) . . ?
C3 C2 H2 120.4 . . ?
C25 C26 H26 120.0 . . ?
C27 C26 C25 120.1(4) . . ?
C27 C26 H26 120.0 . . ?
C7 C8 H8 119.9 . . ?
C9 C8 C7 120.3(5) . . ?
C9 C8 H8 119.9 . . ?
C29 C28 H28 119.9 . . ?
C29 C28 C27 120.2(5) . . ?
C27 C28 H28 119.9 . . ?
C17 C16 C15 121.2(6) . . ?
C17 C16 C18 122.4(6) . . ?
C18 C16 C15 116.3(5) . . ?
C24 C19 P2 120.6(4) . . ?
C24 C19 C20 120.2(4) . . ?
C20 C19 P2 119.2(4) . . ?
C26 C27 C28 120.0(5) . . ?
C26 C27 H27 120.0 . . ?
C28 C27 H27 120.0 . . ?
C7 C12 H12 120.3 . . ?
C7 C12 C11 119.4(5) . . ?
C11 C12 H12 120.3 . . ?
C2 C3 H3 119.8 . . ?
C4 C3 C2 120.5(5) . . ?
C4 C3 H3 119.8 . . ?
C1 C6 H6 120.3 . . ?
C1 C6 C5 119.4(5) . . ?
C5 C6 H6 120.3 . . ?
C3 C4 H4 120.0 . . ?
C5 C4 C3 119.9(5) . . ?
C5 C4 H4 120.0 . . ?
P2 C15 H15A 108.2 . . ?
P2 C15 H15B 108.2 . . ?
C16 C15 P2 116.5(4) . . ?
C16 C15 H15A 108.2 . . ?
C16 C15 H15B 108.2 . . ?
H15A C15 H15B 107.3 . . ?
C12 C11 H11 119.8 . . ?
C10 C11 C12 120.3(5) . . ?
C10 C11 H11 119.8 . . ?
C11 C10 H10 119.7 . . ?
C11 C10 C9 120.7(5) . . ?
C9 C10 H10 119.7 . . ?
C19 C24 H24 120.3 . . ?
C19 C24 C23 119.4(5) . . ?
C23 C24 H24 120.3 . . ?
C8 C9 C10 119.4(5) . . ?
C8 C9 H9 120.3 . . ?
C10 C9 H9 120.3 . . ?
C6 C5 H5 119.6 . . ?
C4 C5 C6 120.9(5) . . ?
C4 C5 H5 119.6 . . ?
C24 C23 H23 120.0 . . ?
C22 C23 C24 119.9(5) . . ?
C22 C23 H23 120.0 . . ?
C19 C20 H20 120.1 . . ?
C19 C20 C21 119.7(5) . . ?
C21 C20 H20 120.1 . . ?
C23 C22 H22 119.4 . . ?
C23 C22 C21 121.2(5) . . ?
C21 C22 H22 119.4 . . ?
C20 C21 H21 120.3 . . ?
C22 C21 C20 119.5(5) . . ?
C22 C21 H21 120.3 . . ?
C16 C17 H17A 115(3) . . ?
C16 C17 H17B 117(5) . . ?
H17A C17 H17B 128(6) . . ?
F5 C32 S2 111.4(4) . . ?
F5 C32 F6 106.8(5) . . ?
F6 C32 S2 111.7(4) . . ?
F4 C32 S2 111.5(4) . . ?
F4 C32 F5 107.1(5) . . ?
F4 C32 F6 108.1(5) . . ?
C16 C18 H18A 109.5 . . ?
C16 C18 H18B 109.5 . . ?
C16 C18 H18C 109.5 . . ?
H18A C18 H18B 109.5 . . ?
H18A C18 H18C 109.5 . . ?
H18B C18 H18C 109.5 . . ?
F2 C31 S1 111.9(5) . . ?
F2 C31 F3 107.3(7) . . ?
F3 C31 S1 109.7(5) . . ?
F1 C31 S1 113.1(7) . . ?
F1 C31 F2 106.9(6) . . ?
F1 C31 F3 107.8(7) . . ?

loop_
_geom_bond_atom_site_label_1
_geom_bond_atom_site_label_2
_geom_bond_distance
_geom_bond_site_symmetry_2
_geom_bond_publ_flag
P1 C13 1.779(5) . ?
P1 C1 1.796(4) . ?
P1 C7 1.785(4) . ?
P1 C14 1.807(4) . ?
P2 C25 1.787(4) . ?
P2 C14 1.810(4) . ?
P2 C19 1.800(5) . ?
P2 C15 1.806(5) . ?
S2 O4 1.438(4) . ?
S2 O5 1.442(3) . ?
S2 O6 1.432(4) . ?
S2 C32 1.812(6) . ?
S1 O3 1.419(4) . ?
S1 O2 1.427(4) . ?
S1 O1 1.412(4) . ?
S1 C31 1.802(7) . ?
F5 C32 1.325(6) . ?
F6 C32 1.332(7) . ?
C13 H13A 0.9800 . ?
C13 H13B 0.9800 . ?
C13 H13C 0.9800 . ?
F4 C32 1.316(7) . ?
C1 C2 1.389(6) . ?
C1 C6 1.386(7) . ?
F2 C31 1.308(8) . ?
C30 H30 0.9500 . ?
C30 C25 1.382(6) . ?
C30 C29 1.392(7) . ?
C7 C8 1.394(7) . ?
C7 C12 1.382(6) . ?
C25 C26 1.391(6) . ?
C14 H14A 0.9900 . ?
C14 H14B 0.9900 . ?
C29 H29 0.9500 . ?
C29 C28 1.358(7) . ?
C2 H2 0.9500 . ?
C2 C3 1.396(7) . ?
C26 H26 0.9500 . ?
C26 C27 1.374(7) . ?
C8 H8 0.9500 . ?
C8 C9 1.372(7) . ?
C28 H28 0.9500 . ?
C28 C27 1.384(7) . ?
C16 C15 1.510(7) . ?
C16 C17 1.316(8) . ?
C16 C18 1.500(8) . ?
C19 C24 1.382(6) . ?
C19 C20 1.386(7) . ?
C27 H27 0.9500 . ?
C12 H12 0.9500 . ?
C12 C11 1.389(7) . ?
C3 H3 0.9500 . ?
C3 C4 1.371(8) . ?
C6 H6 0.9500 . ?
C6 C5 1.387(7) . ?
C4 H4 0.9500 . ?
C4 C5 1.371(8) . ?
C15 H15A 0.9900 . ?
C15 H15B 0.9900 . ?
C11 H11 0.9500 . ?
C11 C10 1.364(8) . ?
C10 H10 0.9500 . ?
C10 C9 1.390(7) . ?
C24 H24 0.9500 . ?
C24 C23 1.388(7) . ?
C9 H9 0.9500 . ?
C5 H5 0.9500 . ?
C23 H23 0.9500 . ?
C23 C22 1.368(8) . ?
C20 H20 0.9500 . ?
C20 C21 1.388(8) . ?
C22 H22 0.9500 . ?
C22 C21 1.370(8) . ?
C21 H21 0.9500 . ?
F3 C31 1.310(8) . ?
C17 H17A 0.96(6) . ?
C17 H17B 0.95(8) . ?
F1 C31 1.280(9) . ?
C18 H18A 0.9800 . ?
C18 H18B 0.9800 . ?
C18 H18C 0.9800 . ?

loop_
_geom_torsion_atom_site_label_1
_geom_torsion_atom_site_label_2
_geom_torsion_atom_site_label_3
_geom_torsion_atom_site_label_4
_geom_torsion
_geom_torsion_site_symmetry_1
_geom_torsion_site_symmetry_2
_geom_torsion_site_symmetry_3
_geom_torsion_site_symmetry_4
_geom_torsion_publ_flag
P1 C1 C2 C3 175.0(4) . . . . ?
P1 C1 C6 C5 -175.2(4) . . . . ?
P1 C7 C8 C9 -179.0(4) . . . . ?
P1 C7 C12 C11 178.9(4) . . . . ?
P2 C25 C26 C27 176.6(4) . . . . ?
P2 C19 C24 C23 -179.9(4) . . . . ?
P2 C19 C20 C21 179.7(5) . . . . ?
O4 S2 C32 F5 62.5(5) . . . . ?
O4 S2 C32 F6 -56.9(4) . . . . ?
O4 S2 C32 F4 -177.9(4) . . . . ?
O5 S2 C32 F5 -178.6(4) . . . . ?
O5 S2 C32 F6 62.1(4) . . . . ?
O5 S2 C32 F4 -59.0(5) . . . . ?
O6 S2 C32 F5 -57.4(5) . . . . ?
O6 S2 C32 F6 -176.7(4) . . . . ?
O6 S2 C32 F4 62.2(5) . . . . ?
O3 S1 C31 F2 57.8(6) . . . . ?
O3 S1 C31 F3 -61.1(6) . . . . ?
O3 S1 C31 F1 178.6(5) . . . . ?
C13 P1 C1 C2 -90.5(4) . . . . ?
C13 P1 C1 C6 84.6(4) . . . . ?
C13 P1 C7 C8 -169.9(4) . . . . ?
C13 P1 C7 C12 10.7(5) . . . . ?
C13 P1 C14 P2 -58.0(3) . . . . ?
O2 S1 C31 F2 174.5(5) . . . . ?
O2 S1 C31 F3 55.7(7) . . . . ?
O2 S1 C31 F1 -64.7(6) . . . . ?
C1 P1 C7 C8 -49.3(4) . . . . ?
C1 P1 C7 C12 131.3(4) . . . . ?
C1 P1 C14 P2 -176.8(3) . . . . ?
C1 C2 C3 C4 0.5(8) . . . . ?
C1 C6 C5 C4 -0.4(8) . . . . ?
C30 C25 C26 C27 -1.0(7) . . . . ?
C30 C29 C28 C27 0.2(8) . . . . ?
C7 P1 C1 C2 148.2(4) . . . . ?
C7 P1 C1 C6 -36.7(4) . . . . ?
C7 P1 C14 P2 65.5(3) . . . . ?
C7 C8 C9 C10 -0.2(8) . . . . ?
C7 C12 C11 C10 0.4(8) . . . . ?
C25 P2 C14 P1 -50.9(3) . . . . ?
C25 P2 C19 C24 -151.6(4) . . . . ?
C25 P2 C19 C20 28.1(5) . . . . ?
C25 P2 C15 C16 -81.4(4) . . . . ?
C25 C30 C29 C28 1.0(8) . . . . ?
C25 C26 C27 C28 2.1(8) . . . . ?
C14 P1 C1 C2 29.4(4) . . . . ?
C14 P1 C1 C6 -155.5(4) . . . . ?
C14 P1 C7 C8 66.5(4) . . . . ?
C14 P1 C7 C12 -113.0(4) . . . . ?
C14 P2 C25 C30 117.7(4) . . . . ?
C14 P2 C25 C26 -59.7(4) . . . . ?
C14 P2 C19 C24 -33.8(5) . . . . ?
C14 P2 C19 C20 145.9(4) . . . . ?
C14 P2 C15 C16 156.9(4) . . . . ?
C29 C30 C25 P2 -178.0(4) . . . . ?
C29 C30 C25 C26 -0.6(7) . . . . ?
C29 C28 C27 C26 -1.7(8) . . . . ?
C2 C1 C6 C5 -0.1(7) . . . . ?
C2 C3 C4 C5 -0.9(8) . . . . ?
C8 C7 C12 C11 -0.5(7) . . . . ?
C19 P2 C25 C30 -128.0(4) . . . . ?
C19 P2 C25 C26 54.5(4) . . . . ?
C19 P2 C14 P1 -167.3(3) . . . . ?
C19 P2 C15 C16 41.6(4) . . . . ?
C19 C24 C23 C22 0.6(9) . . . . ?
C19 C20 C21 C22 -0.1(10) . . . . ?
C12 C7 C8 C9 0.4(7) . . . . ?
C12 C11 C10 C9 -0.2(9) . . . . ?
C3 C4 C5 C6 0.8(9) . . . . ?
C6 C1 C2 C3 0.0(7) . . . . ?
C15 P2 C25 C30 -2.5(5) . . . . ?
C15 P2 C25 C26 -179.9(4) . . . . ?
C15 P2 C14 P1 72.3(3) . . . . ?
C15 P2 C19 C24 83.0(5) . . . . ?
C15 P2 C19 C20 -97.3(5) . . . . ?
C11 C10 C9 C8 0.1(8) . . . . ?
C24 C19 C20 C21 -0.6(8) . . . . ?
C24 C23 C22 C21 -1.4(10) . . . . ?
C23 C22 C21 C20 1.1(10) . . . . ?
C20 C19 C24 C23 0.4(8) . . . . ?
O1 S1 C31 F2 -62.9(7) . . . . ?
O1 S1 C31 F3 178.2(6) . . . . ?
O1 S1 C31 F1 57.9(6) . . . . ?
C17 C16 C15 P2 102.2(6) . . . . ?
C18 C16 C15 P2 -82.7(6) . . . . ?
